data_7710529
loop_
_publ_author_name
'Dankert, Fabian'
'Fischer, Malte'
'Hering-Junghans, Christian'

_publ_section_title
;
 Modulating the reactivity of phosphanylidenephosphoranes towards water
 with Lewis acids
;
_journal_name_full 'Dalton Transactions'
_journal_paper_doi 10.1039/D2DT01575G
_journal_year 2022
_chemical_formula_moiety 'C30 H39 O P'
_chemical_formula_sum 'C30 H39 O P'
_chemical_formula_weight 446.58
_space_group_crystal_system monoclinic
_space_group_IT_number 14
_space_group_name_Hall '-P 2yn'
_space_group_name_H-M_alt 'P 1 21/n 1'
_atom_sites_solution_hydrogens mixed
_audit_creation_method SHELXL-2014/7
_audit_update_record
;
2022-04-13 deposited with the CCDC.	2022-06-23 downloaded from the CCDC.
;
_cell_angle_alpha 90
_cell_angle_beta 100.3830(8)
_cell_angle_gamma 90
_cell_formula_units_Z 4
_cell_length_a 12.2456(2)
_cell_length_b 16.9887(3)
_cell_length_c 13.3272(2)
_cell_measurement_reflns_used 9883
_cell_measurement_temperature 150(2)
_cell_measurement_theta_max 30.50
_cell_measurement_theta_min 2.49
_cell_volume 2727.15(8)
_computing_cell_refinement 'SAINT (Bruker, 2013)'
_computing_data_collection 'APEX2 (Bruker, 2014)'
_computing_data_reduction SAINT
_computing_molecular_graphics 'ORTEP-3v2.01 (Farrugia, 1997)'
_computing_publication_material 'SHELXL-2014/7 (Sheldrick, 2014)'
_computing_structure_refinement 'SHELXL-2014/7 (Sheldrick, 2014)'
_computing_structure_solution 'SHELXT (Sheldrick, 2015)'
_diffrn_ambient_temperature 150(2)
_diffrn_measured_fraction_theta_full 1.000
_diffrn_measured_fraction_theta_max 1.000
_diffrn_measurement_device_type 'Bruker APEX-II CCD'
_diffrn_measurement_method '\f and \w scans'
_diffrn_radiation_type MoK\a
_diffrn_radiation_wavelength 0.71073
_diffrn_reflns_av_R_equivalents 0.0251
_diffrn_reflns_av_unetI/netI 0.0233
_diffrn_reflns_Laue_measured_fraction_full 1.000
_diffrn_reflns_Laue_measured_fraction_max 1.000
_diffrn_reflns_limit_h_max 12
_diffrn_reflns_limit_h_min -16
_diffrn_reflns_limit_k_max 23
_diffrn_reflns_limit_k_min -22
_diffrn_reflns_limit_l_max 18
_diffrn_reflns_limit_l_min -18
_diffrn_reflns_number 33442
_diffrn_reflns_point_group_measured_fraction_full 1.000
_diffrn_reflns_point_group_measured_fraction_max 1.000
_diffrn_reflns_theta_full 25.242
_diffrn_reflns_theta_max 28.999
_diffrn_reflns_theta_min 1.962
_exptl_absorpt_coefficient_mu 0.119
_exptl_absorpt_correction_T_max 0.980
_exptl_absorpt_correction_T_min 0.951
_exptl_absorpt_correction_type multi-scan
_exptl_absorpt_process_details 'SADABS 2014/5'
_exptl_crystal_colour colourless
_exptl_crystal_density_diffrn 1.088
_exptl_crystal_description block
_exptl_crystal_F_000 968
_exptl_crystal_size_max 0.430
_exptl_crystal_size_mid 0.230
_exptl_crystal_size_min 0.170
_refine_diff_density_max 0.427
_refine_diff_density_min -0.261
_refine_diff_density_rms 0.041
_refine_ls_extinction_method none
_refine_ls_goodness_of_fit_ref 1.057
_refine_ls_hydrogen_treatment mixed
_refine_ls_matrix_type full
_refine_ls_number_parameters 305
_refine_ls_number_reflns 7254
_refine_ls_number_restraints 0
_refine_ls_restrained_S_all 1.057
_refine_ls_R_factor_all 0.0581
_refine_ls_R_factor_gt 0.0461
_refine_ls_shift/su_max 0.001
_refine_ls_shift/su_mean 0.000
_refine_ls_structure_factor_coef Fsqd
_refine_ls_weighting_details 'w=1/[\s^2^(Fo^2^)+(0.0642P)^2^+0.7144P] where P=(Fo^2^+2Fc^2^)/3'
_refine_ls_weighting_scheme calc
_refine_ls_wR_factor_gt 0.1221
_refine_ls_wR_factor_ref 0.1318
_reflns_Friedel_coverage 0.000
_reflns_number_gt 5857
_reflns_number_total 7254
_reflns_threshold_expression 'I > 2\s(I)'
_cod_data_source_file d2dt01575g2.cif
_cod_data_source_block ax1967_DippTerPOH2_cmpd_1DipTer
_cod_original_sg_symbol_H-M 'P 21/n'
_cod_database_code 7710529
_shelx_shelxl_version_number 2014/7
_shelx_space_group_comment
;
The symmetry employed for this shelxl refinement is uniquely defined
by the following loop, which should always be used as a source of
symmetry information in preference to the above space-group names.
They are only intended as comments.
;
_shelx_estimated_absorpt_t_min 0.951
_shelx_estimated_absorpt_t_max 0.980

loop_
_space_group_symop_operation_xyz
'x, y, z'
'-x+1/2, y+1/2, -z+1/2'
'-x, -y, -z'
'x-1/2, -y-1/2, z-1/2'

loop_
_atom_site_label
_atom_site_type_symbol
_atom_site_fract_x
_atom_site_fract_y
_atom_site_fract_z
_atom_site_U_iso_or_equiv
_atom_site_adp_type
_atom_site_occupancy
_atom_site_site_symmetry_order
_atom_site_calc_flag
_atom_site_refinement_flags_posn
_atom_site_refinement_flags_adp
_atom_site_refinement_flags_occupancy
_atom_site_disorder_assembly
_atom_site_disorder_group
C1 C 0.34689(9) 0.64135(7) 0.26026(8) 0.0235(2) Uani 1 1 d . . . . .
C2 C 0.35672(10) 0.68775(7) 0.17470(9) 0.0277(2) Uani 1 1 d . . . . .
C3 C 0.32214(11) 0.76589(8) 0.17257(9) 0.0320(3) Uani 1 1 d . . . . .
H3 H 0.3298 0.7981 0.1160 0.038 Uiso 1 1 calc R U . . .
C4 C 0.27663(10) 0.79759(7) 0.25170(9) 0.0305(3) Uani 1 1 d . . . . .
H4 H 0.2539 0.8511 0.2493 0.037 Uiso 1 1 calc R U . . .
C5 C 0.26438(10) 0.75101(7) 0.33427(9) 0.0275(2) Uani 1 1 d . . . . .
H5 H 0.2318 0.7727 0.3876 0.033 Uiso 1 1 calc R U . . .
C6 C 0.29920(9) 0.67278(7) 0.34007(8) 0.0239(2) Uani 1 1 d . . . . .
C7 C 0.40505(12) 0.65521(8) 0.08740(10) 0.0371(3) Uani 1 1 d . . . . .
C8 C 0.33669(16) 0.61495(10) 0.00765(11) 0.0520(4) Uani 1 1 d . . . . .
C9 C 0.3857(2) 0.58859(13) -0.07377(14) 0.0747(6) Uani 1 1 d . . . . .
H9 H 0.3410 0.5619 -0.1290 0.090 Uiso 1 1 calc R U . . .
C10 C 0.4950(2) 0.60001(12) -0.07598(17) 0.0799(7) Uani 1 1 d . . . . .
H10 H 0.5255 0.5817 -0.1324 0.096 Uiso 1 1 calc R U . . .
C11 C 0.56154(19) 0.63811(11) 0.00348(16) 0.0671(6) Uani 1 1 d . . . . .
H11 H 0.6382 0.6450 0.0018 0.081 Uiso 1 1 calc R U . . .
C12 C 0.51841(13) 0.66696(9) 0.08668(12) 0.0447(4) Uani 1 1 d . . . . .
C13 C 0.21435(17) 0.60132(13) 0.00555(13) 0.0639(5) Uani 1 1 d . . . . .
H13 H 0.1981 0.6177 0.0734 0.077 Uiso 1 1 calc R U . . .
C14 C 0.1421(3) 0.65229(17) -0.07575(19) 0.1008(9) Uani 1 1 d . . . . .
H14A H 0.1651 0.7074 -0.0664 0.151 Uiso 1 1 calc R U . . .
H14B H 0.0641 0.6473 -0.0689 0.151 Uiso 1 1 calc R U . . .
H14C H 0.1511 0.6346 -0.1438 0.151 Uiso 1 1 calc R U . . .
C15 C 0.1818(2) 0.51468(15) -0.00970(19) 0.0834(7) Uani 1 1 d . . . . .
H15A H 0.1969 0.4966 -0.0757 0.125 Uiso 1 1 calc R U . . .
H15B H 0.1025 0.5087 -0.0083 0.125 Uiso 1 1 calc R U . . .
H15C H 0.2250 0.4832 0.0451 0.125 Uiso 1 1 calc R U . . .
C16 C 0.59290(13) 0.71028(10) 0.17150(14) 0.0509(4) Uani 1 1 d . . . . .
H16 H 0.5503 0.7182 0.2281 0.061 Uiso 1 1 calc R U . . .
C17 C 0.6228(2) 0.79158(12) 0.13534(18) 0.0728(6) Uani 1 1 d . . . . .
H17A H 0.6601 0.7858 0.0766 0.109 Uiso 1 1 calc R U . . .
H17B H 0.6724 0.8184 0.1908 0.109 Uiso 1 1 calc R U . . .
H17C H 0.5549 0.8227 0.1155 0.109 Uiso 1 1 calc R U . . .
C18 C 0.69810(17) 0.66437(15) 0.2147(2) 0.0932(8) Uani 1 1 d . . . . .
H18A H 0.6778 0.6123 0.2371 0.140 Uiso 1 1 calc R U . . .
H18B H 0.7403 0.6930 0.2728 0.140 Uiso 1 1 calc R U . . .
H18C H 0.7437 0.6584 0.1618 0.140 Uiso 1 1 calc R U . . .
C19 C 0.28625(10) 0.62361(7) 0.43054(9) 0.0271(2) Uani 1 1 d . . . . .
C20 C 0.19379(11) 0.57346(8) 0.42420(10) 0.0339(3) Uani 1 1 d . . . . .
C21 C 0.18509(13) 0.52756(9) 0.50922(13) 0.0458(4) Uani 1 1 d . . . . .
H21 H 0.1238 0.4929 0.5065 0.055 Uiso 1 1 calc R U . . .
C22 C 0.26378(15) 0.53168(10) 0.59696(13) 0.0515(4) Uani 1 1 d . . . . .
H22 H 0.2562 0.4999 0.6540 0.062 Uiso 1 1 calc R U . . .
C23 C 0.35342(13) 0.58154(10) 0.60264(11) 0.0454(4) Uani 1 1 d . . . . .
H23 H 0.4069 0.5841 0.6638 0.054 Uiso 1 1 calc R U . . .
C24 C 0.36672(11) 0.62839(8) 0.51968(9) 0.0334(3) Uani 1 1 d . . . . .
C25 C 0.10209(12) 0.57260(10) 0.33088(12) 0.0436(3) Uani 1 1 d . . . . .
H25 H 0.1339 0.5937 0.2723 0.052 Uiso 1 1 calc R U . . .
C26 C 0.05700(16) 0.49029(13) 0.30152(18) 0.0690(5) Uani 1 1 d . . . . .
H26A H 0.1186 0.4552 0.2940 0.104 Uiso 1 1 calc R U . . .
H26B H 0.0044 0.4929 0.2368 0.104 Uiso 1 1 calc R U . . .
H26C H 0.0191 0.4699 0.3549 0.104 Uiso 1 1 calc R U . . .
C27 C 0.00835(13) 0.62756(11) 0.34723(15) 0.0553(4) Uani 1 1 d . . . . .
H27A H -0.0237 0.6089 0.4052 0.083 Uiso 1 1 calc R U . . .
H27B H -0.0492 0.6282 0.2857 0.083 Uiso 1 1 calc R U . . .
H27C H 0.0377 0.6809 0.3613 0.083 Uiso 1 1 calc R U . . .
C28 C 0.46787(12) 0.68172(9) 0.52656(11) 0.0405(3) Uani 1 1 d . . . . .
H28 H 0.4587 0.7124 0.4615 0.049 Uiso 1 1 calc R U . . .
C29 C 0.47747(19) 0.74080(14) 0.61287(19) 0.0820(7) Uani 1 1 d . . . . .
H29A H 0.4131 0.7761 0.6011 0.123 Uiso 1 1 calc R U . . .
H29B H 0.5456 0.7716 0.6158 0.123 Uiso 1 1 calc R U . . .
H29C H 0.4799 0.7129 0.6776 0.123 Uiso 1 1 calc R U . . .
C30 C 0.57480(14) 0.63506(11) 0.53460(16) 0.0596(5) Uani 1 1 d . . . . .
H30A H 0.5905 0.6083 0.6008 0.089 Uiso 1 1 calc R U . . .
H30B H 0.6360 0.6708 0.5285 0.089 Uiso 1 1 calc R U . . .
H30C H 0.5669 0.5959 0.4797 0.089 Uiso 1 1 calc R U . . .
O1 O 0.32384(10) 0.47792(6) 0.22761(8) 0.0467(3) Uani 1 1 d . . . . .
P1 P 0.39893(3) 0.54222(2) 0.26960(2) 0.02931(10) Uani 1 1 d . . . . .
H1 H 0.4398(13) 0.5339(9) 0.3659(11) 0.036(4) Uiso 1 1 d . . . . .
H2 H 0.4882(12) 0.5488(9) 0.2286(11) 0.035(4) Uiso 1 1 d . . . . .

loop_
_atom_site_aniso_label
_atom_site_aniso_U_11
_atom_site_aniso_U_22
_atom_site_aniso_U_33
_atom_site_aniso_U_23
_atom_site_aniso_U_13
_atom_site_aniso_U_12
C1 0.0241(5) 0.0213(5) 0.0266(5) -0.0005(4) 0.0083(4) 0.0005(4)
C2 0.0295(6) 0.0286(6) 0.0268(5) 0.0005(4) 0.0096(4) 0.0035(5)
C3 0.0358(6) 0.0297(6) 0.0327(6) 0.0075(5) 0.0116(5) 0.0064(5)
C4 0.0330(6) 0.0238(6) 0.0355(6) 0.0020(5) 0.0085(5) 0.0067(5)
C5 0.0285(5) 0.0259(6) 0.0296(5) -0.0028(4) 0.0088(4) 0.0036(4)
C6 0.0224(5) 0.0248(6) 0.0253(5) -0.0005(4) 0.0068(4) -0.0002(4)
C7 0.0515(8) 0.0329(7) 0.0321(6) 0.0066(5) 0.0211(6) 0.0117(6)
C8 0.0775(11) 0.0487(9) 0.0323(7) -0.0053(6) 0.0169(7) 0.0137(8)
C9 0.128(2) 0.0610(12) 0.0427(9) -0.0110(8) 0.0363(11) 0.0132(13)
C10 0.138(2) 0.0546(11) 0.0668(12) -0.0010(10) 0.0720(14) 0.0201(13)
C11 0.0915(14) 0.0469(10) 0.0826(13) 0.0193(9) 0.0683(12) 0.0202(10)
C12 0.0561(9) 0.0337(7) 0.0539(8) 0.0152(6) 0.0359(7) 0.0125(6)
C13 0.0682(11) 0.0761(13) 0.0424(8) -0.0228(8) -0.0039(8) 0.0122(10)
C14 0.118(2) 0.0960(19) 0.0737(14) -0.0222(13) -0.0215(14) 0.0407(17)
C15 0.0727(14) 0.0862(16) 0.0823(15) -0.0231(13) -0.0100(12) -0.0034(12)
C16 0.0405(8) 0.0492(9) 0.0711(10) 0.0190(8) 0.0316(8) 0.0038(7)
C17 0.0914(15) 0.0482(11) 0.0921(15) 0.0098(10) 0.0522(13) -0.0078(10)
C18 0.0480(11) 0.0781(16) 0.153(2) 0.0339(16) 0.0156(13) 0.0090(11)
C19 0.0302(6) 0.0255(6) 0.0286(5) 0.0018(4) 0.0133(4) 0.0054(4)
C20 0.0346(6) 0.0304(6) 0.0414(7) 0.0032(5) 0.0198(5) 0.0016(5)
C21 0.0476(8) 0.0388(8) 0.0590(9) 0.0149(7) 0.0309(7) 0.0043(6)
C22 0.0615(10) 0.0495(9) 0.0513(9) 0.0260(7) 0.0316(8) 0.0200(8)
C23 0.0526(8) 0.0507(9) 0.0345(7) 0.0124(6) 0.0125(6) 0.0228(7)
C24 0.0370(6) 0.0330(7) 0.0314(6) 0.0035(5) 0.0091(5) 0.0109(5)
C25 0.0352(7) 0.0494(9) 0.0487(8) -0.0008(7) 0.0146(6) -0.0143(6)
C26 0.0560(10) 0.0613(12) 0.0926(14) -0.0236(11) 0.0211(10) -0.0195(9)
C27 0.0388(8) 0.0548(10) 0.0703(11) 0.0135(8) 0.0040(7) -0.0016(7)
C28 0.0407(7) 0.0404(8) 0.0363(7) 0.0017(6) -0.0044(5) 0.0029(6)
C29 0.0706(13) 0.0743(15) 0.1032(17) -0.0457(13) 0.0217(12) -0.0055(11)
C30 0.0401(8) 0.0583(11) 0.0795(12) -0.0152(9) 0.0083(8) -0.0029(8)
O1 0.0624(7) 0.0273(5) 0.0542(6) -0.0085(4) 0.0211(5) -0.0093(5)
P1 0.03596(18) 0.02049(16) 0.03538(17) 0.00044(11) 0.01696(13) 0.00293(12)

loop_
_atom_type_symbol
_atom_type_description
_atom_type_scat_dispersion_real
_atom_type_scat_dispersion_imag
_atom_type_scat_source
C C 0.0033 0.0016 'International Tables Vol C Tables 4.2.6.8 and 6.1.1.4'
H H 0.0000 0.0000 'International Tables Vol C Tables 4.2.6.8 and 6.1.1.4'
O O 0.0106 0.0060 'International Tables Vol C Tables 4.2.6.8 and 6.1.1.4'
P P 0.1023 0.0942 'International Tables Vol C Tables 4.2.6.8 and 6.1.1.4'

loop_
_geom_angle_atom_site_label_1
_geom_angle_atom_site_label_2
_geom_angle_atom_site_label_3
_geom_angle
_geom_angle_site_symmetry_1
_geom_angle_site_symmetry_3
_geom_angle_publ_flag
C6 C1 C2 120.45(10) . . ?
C6 C1 P1 119.56(8) . . ?
C2 C1 P1 119.96(8) . . ?
C3 C2 C1 118.68(10) . . ?
C3 C2 C7 119.73(11) . . ?
C1 C2 C7 121.58(11) . . ?
C4 C3 C2 121.14(11) . . ?
C4 C3 H3 119.4 . . ?
C2 C3 H3 119.4 . . ?
C5 C4 C3 119.86(11) . . ?
C5 C4 H4 120.1 . . ?
C3 C4 H4 120.1 . . ?
C4 C5 C6 120.86(11) . . ?
C4 C5 H5 119.6 . . ?
C6 C5 H5 119.6 . . ?
C5 C6 C1 118.96(10) . . ?
C5 C6 C19 120.03(10) . . ?
C1 C6 C19 121.00(10) . . ?
C12 C7 C8 121.23(13) . . ?
C12 C7 C2 118.74(13) . . ?
C8 C7 C2 120.02(13) . . ?
C9 C8 C7 117.38(18) . . ?
C9 C8 C13 119.81(17) . . ?
C7 C8 C13 122.80(13) . . ?
C10 C9 C8 122.1(2) . . ?
C10 C9 H9 119.0 . . ?
C8 C9 H9 119.0 . . ?
C9 C10 C11 119.98(16) . . ?
C9 C10 H10 120.0 . . ?
C11 C10 H10 120.0 . . ?
C10 C11 C12 121.25(19) . . ?
C10 C11 H11 119.4 . . ?
C12 C11 H11 119.4 . . ?
C11 C12 C7 118.05(17) . . ?
C11 C12 C16 120.03(16) . . ?
C7 C12 C16 121.92(12) . . ?
C8 C13 C15 112.59(17) . . ?
C8 C13 C14 111.7(2) . . ?
C15 C13 C14 110.22(18) . . ?
C8 C13 H13 107.4 . . ?
C15 C13 H13 107.4 . . ?
C14 C13 H13 107.4 . . ?
C13 C14 H14A 109.5 . . ?
C13 C14 H14B 109.5 . . ?
H14A C14 H14B 109.5 . . ?
C13 C14 H14C 109.5 . . ?
H14A C14 H14C 109.5 . . ?
H14B C14 H14C 109.5 . . ?
C13 C15 H15A 109.5 . . ?
C13 C15 H15B 109.5 . . ?
H15A C15 H15B 109.5 . . ?
C13 C15 H15C 109.5 . . ?
H15A C15 H15C 109.5 . . ?
H15B C15 H15C 109.5 . . ?
C12 C16 C18 112.82(17) . . ?
C12 C16 C17 110.55(15) . . ?
C18 C16 C17 110.28(16) . . ?
C12 C16 H16 107.7 . . ?
C18 C16 H16 107.7 . . ?
C17 C16 H16 107.7 . . ?
C16 C17 H17A 109.5 . . ?
C16 C17 H17B 109.5 . . ?
H17A C17 H17B 109.5 . . ?
C16 C17 H17C 109.5 . . ?
H17A C17 H17C 109.5 . . ?
H17B C17 H17C 109.5 . . ?
C16 C18 H18A 109.5 . . ?
C16 C18 H18B 109.5 . . ?
H18A C18 H18B 109.5 . . ?
C16 C18 H18C 109.5 . . ?
H18A C18 H18C 109.5 . . ?
H18B C18 H18C 109.5 . . ?
C24 C19 C20 121.38(11) . . ?
C24 C19 C6 119.29(11) . . ?
C20 C19 C6 119.33(11) . . ?
C21 C20 C19 117.90(13) . . ?
C21 C20 C25 120.43(13) . . ?
C19 C20 C25 121.55(11) . . ?
C22 C21 C20 121.14(14) . . ?
C22 C21 H21 119.4 . . ?
C20 C21 H21 119.4 . . ?
C21 C22 C23 120.45(13) . . ?
C21 C22 H22 119.8 . . ?
C23 C22 H22 119.8 . . ?
C22 C23 C24 120.85(14) . . ?
C22 C23 H23 119.6 . . ?
C24 C23 H23 119.6 . . ?
C23 C24 C19 118.27(13) . . ?
C23 C24 C28 120.07(13) . . ?
C19 C24 C28 121.65(11) . . ?
C20 C25 C27 109.98(13) . . ?
C20 C25 C26 113.47(15) . . ?
C27 C25 C26 110.50(13) . . ?
C20 C25 H25 107.5 . . ?
C27 C25 H25 107.5 . . ?
C26 C25 H25 107.5 . . ?
C25 C26 H26A 109.5 . . ?
C25 C26 H26B 109.5 . . ?
H26A C26 H26B 109.5 . . ?
C25 C26 H26C 109.5 . . ?
H26A C26 H26C 109.5 . . ?
H26B C26 H26C 109.5 . . ?
C25 C27 H27A 109.5 . . ?
C25 C27 H27B 109.5 . . ?
H27A C27 H27B 109.5 . . ?
C25 C27 H27C 109.5 . . ?
H27A C27 H27C 109.5 . . ?
H27B C27 H27C 109.5 . . ?
C29 C28 C30 110.15(14) . . ?
C29 C28 C24 112.98(14) . . ?
C30 C28 C24 112.04(13) . . ?
C29 C28 H28 107.1 . . ?
C30 C28 H28 107.1 . . ?
C24 C28 H28 107.1 . . ?
C28 C29 H29A 109.5 . . ?
C28 C29 H29B 109.5 . . ?
H29A C29 H29B 109.5 . . ?
C28 C29 H29C 109.5 . . ?
H29A C29 H29C 109.5 . . ?
H29B C29 H29C 109.5 . . ?
C28 C30 H30A 109.5 . . ?
C28 C30 H30B 109.5 . . ?
H30A C30 H30B 109.5 . . ?
C28 C30 H30C 109.5 . . ?
H30A C30 H30C 109.5 . . ?
H30B C30 H30C 109.5 . . ?
O1 P1 C1 118.67(6) . . ?
O1 P1 H1 113.4(7) . . ?
C1 P1 H1 103.9(7) . . ?
O1 P1 H2 114.6(7) . . ?
C1 P1 H2 101.7(7) . . ?
H1 P1 H2 102.7(9) . . ?

loop_
_geom_bond_atom_site_label_1
_geom_bond_atom_site_label_2
_geom_bond_distance
_geom_bond_site_symmetry_2
_geom_bond_publ_flag
C1 C6 1.4077(15) . ?
C1 C2 1.4092(16) . ?
C1 P1 1.7969(12) . ?
C2 C3 1.3920(17) . ?
C2 C7 1.5025(16) . ?
C3 C4 1.3873(17) . ?
C3 H3 0.9500 . ?
C4 C5 1.3854(17) . ?
C4 H4 0.9500 . ?
C5 C6 1.3937(16) . ?
C5 H5 0.9500 . ?
C6 C19 1.4984(15) . ?
C7 C12 1.404(2) . ?
C7 C8 1.406(2) . ?
C8 C9 1.405(2) . ?
C8 C13 1.511(3) . ?
C9 C10 1.358(4) . ?
C9 H9 0.9500 . ?
C10 C11 1.376(3) . ?
C10 H10 0.9500 . ?
C11 C12 1.400(2) . ?
C11 H11 0.9500 . ?
C12 C16 1.510(3) . ?
C13 C15 1.529(3) . ?
C13 C14 1.536(3) . ?
C13 H13 1.0000 . ?
C14 H14A 0.9800 . ?
C14 H14B 0.9800 . ?
C14 H14C 0.9800 . ?
C15 H15A 0.9800 . ?
C15 H15B 0.9800 . ?
C15 H15C 0.9800 . ?
C16 C18 1.527(3) . ?
C16 C17 1.529(2) . ?
C16 H16 1.0000 . ?
C17 H17A 0.9800 . ?
C17 H17B 0.9800 . ?
C17 H17C 0.9800 . ?
C18 H18A 0.9800 . ?
C18 H18B 0.9800 . ?
C18 H18C 0.9800 . ?
C19 C24 1.4025(18) . ?
C19 C20 1.4074(18) . ?
C20 C21 1.3952(19) . ?
C20 C25 1.518(2) . ?
C21 C22 1.376(3) . ?
C21 H21 0.9500 . ?
C22 C23 1.378(2) . ?
C22 H22 0.9500 . ?
C23 C24 1.3955(19) . ?
C23 H23 0.9500 . ?
C24 C28 1.524(2) . ?
C25 C27 1.525(2) . ?
C25 C26 1.528(2) . ?
C25 H25 1.0000 . ?
C26 H26A 0.9800 . ?
C26 H26B 0.9800 . ?
C26 H26C 0.9800 . ?
C27 H27A 0.9800 . ?
C27 H27B 0.9800 . ?
C27 H27C 0.9800 . ?
C28 C29 1.515(2) . ?
C28 C30 1.518(2) . ?
C28 H28 1.0000 . ?
C29 H29A 0.9800 . ?
C29 H29B 0.9800 . ?
C29 H29C 0.9800 . ?
C30 H30A 0.9800 . ?
C30 H30B 0.9800 . ?
C30 H30C 0.9800 . ?
O1 P1 1.4719(11) . ?
P1 H1 1.299(15) . ?
P1 H2 1.312(15) . ?

loop_
_geom_torsion_atom_site_label_1
_geom_torsion_atom_site_label_2
_geom_torsion_atom_site_label_3
_geom_torsion_atom_site_label_4
_geom_torsion
_geom_torsion_site_symmetry_1
_geom_torsion_site_symmetry_2
_geom_torsion_site_symmetry_3
_geom_torsion_site_symmetry_4
_geom_torsion_publ_flag
C6 C1 C2 C3 2.32(17) . . . . ?
P1 C1 C2 C3 -175.94(9) . . . . ?
C6 C1 C2 C7 -178.68(11) . . . . ?
P1 C1 C2 C7 3.05(16) . . . . ?
C1 C2 C3 C4 -1.34(19) . . . . ?
C7 C2 C3 C4 179.65(12) . . . . ?
C2 C3 C4 C5 -0.42(19) . . . . ?
C3 C4 C5 C6 1.23(19) . . . . ?
C4 C5 C6 C1 -0.25(17) . . . . ?
C4 C5 C6 C19 179.39(11) . . . . ?
C2 C1 C6 C5 -1.55(17) . . . . ?
P1 C1 C6 C5 176.72(9) . . . . ?
C2 C1 C6 C19 178.82(11) . . . . ?
P1 C1 C6 C19 -2.91(15) . . . . ?
C3 C2 C7 C12 84.22(16) . . . . ?
C1 C2 C7 C12 -94.76(15) . . . . ?
C3 C2 C7 C8 -94.80(16) . . . . ?
C1 C2 C7 C8 86.22(16) . . . . ?
C12 C7 C8 C9 -1.4(2) . . . . ?
C2 C7 C8 C9 177.56(15) . . . . ?
C12 C7 C8 C13 -179.84(16) . . . . ?
C2 C7 C8 C13 -0.8(2) . . . . ?
C7 C8 C9 C10 0.9(3) . . . . ?
C13 C8 C9 C10 179.4(2) . . . . ?
C8 C9 C10 C11 0.3(3) . . . . ?
C9 C10 C11 C12 -1.2(3) . . . . ?
C10 C11 C12 C7 0.6(2) . . . . ?
C10 C11 C12 C16 -178.49(16) . . . . ?
C8 C7 C12 C11 0.7(2) . . . . ?
C2 C7 C12 C11 -178.33(13) . . . . ?
C8 C7 C12 C16 179.80(14) . . . . ?
C2 C7 C12 C16 0.8(2) . . . . ?
C9 C8 C13 C15 54.7(2) . . . . ?
C7 C8 C13 C15 -126.92(18) . . . . ?
C9 C8 C13 C14 -69.9(2) . . . . ?
C7 C8 C13 C14 108.45(19) . . . . ?
C11 C12 C16 C18 -52.3(2) . . . . ?
C7 C12 C16 C18 128.56(17) . . . . ?
C11 C12 C16 C17 71.67(19) . . . . ?
C7 C12 C16 C17 -107.42(16) . . . . ?
C5 C6 C19 C24 -83.01(14) . . . . ?
C1 C6 C19 C24 96.62(14) . . . . ?
C5 C6 C19 C20 97.17(14) . . . . ?
C1 C6 C19 C20 -83.20(14) . . . . ?
C24 C19 C20 C21 -0.80(19) . . . . ?
C6 C19 C20 C21 179.02(12) . . . . ?
C24 C19 C20 C25 175.32(12) . . . . ?
C6 C19 C20 C25 -4.86(18) . . . . ?
C19 C20 C21 C22 0.6(2) . . . . ?
C25 C20 C21 C22 -175.53(14) . . . . ?
C20 C21 C22 C23 0.0(2) . . . . ?
C21 C22 C23 C24 -0.4(2) . . . . ?
C22 C23 C24 C19 0.2(2) . . . . ?
C22 C23 C24 C28 -178.54(13) . . . . ?
C20 C19 C24 C23 0.37(18) . . . . ?
C6 C19 C24 C23 -179.44(11) . . . . ?
C20 C19 C24 C28 179.13(12) . . . . ?
C6 C19 C24 C28 -0.68(18) . . . . ?
C21 C20 C25 C27 81.73(17) . . . . ?
C19 C20 C25 C27 -94.29(15) . . . . ?
C21 C20 C25 C26 -42.61(19) . . . . ?
C19 C20 C25 C26 141.37(14) . . . . ?
C23 C24 C28 C29 -58.60(19) . . . . ?
C19 C24 C28 C29 122.67(16) . . . . ?
C23 C24 C28 C30 66.53(18) . . . . ?
C19 C24 C28 C30 -112.21(15) . . . . ?
C6 C1 P1 O1 91.22(10) . . . . ?
C2 C1 P1 O1 -90.50(11) . . . . ?
